data_4328185
loop_
_publ_author_name
'Volodymyr Smetana'
'John D. Corbett'
'Gordon J. Miller'

_publ_section_title
;
 Four Polyanionic Compounds in the K-Au-Ga System: A Case Study in
 Exploratory Synthesis and of the Art of Structural Analysis
;
_journal_name_full 'Inorganic Chemistry'
_journal_page_first 1695
_journal_page_last 1702
_journal_paper_doi 10.1021/ic201999u
_journal_volume 51
_journal_year 2012
_chemical_formula_sum 'Au4 Ga4 K1.11'
_chemical_formula_weight 1109.95
_space_group_IT_number 140
_symmetry_space_group_name_Hall '-I 4 2c'
_symmetry_space_group_name_H-M 'I 4/m c m'
_atom_sites_solution_primary direct
_atom_sites_solution_secondary difmap
_audit_creation_method SHELXL-97
_audit_update_record
;
2011-07-06 # Formatted by publCIF
;
_cell_angle_alpha 90.00
_cell_angle_beta 90.00
_cell_angle_gamma 90.00
_cell_formula_units_Z 2
_cell_length_a 8.861(3)
_cell_length_b 8.861(3)
_cell_length_c 4.8339(19)
_cell_measurement_temperature 273(2)
_cell_volume 379.5(2)
_computing_structure_refinement 'SHELXL-97 (Sheldrick, 2008)'
_diffrn_ambient_temperature 273(2)
_diffrn_measured_fraction_theta_full 1.000
_diffrn_measured_fraction_theta_max 1.000
_diffrn_radiation_monochromator graphite
_diffrn_radiation_source 'fine-focus sealed tube'
_diffrn_radiation_type MoK\a
_diffrn_radiation_wavelength 0.71073
_diffrn_reflns_av_R_equivalents 0.0359
_diffrn_reflns_av_sigmaI/netI 0.0190
_diffrn_reflns_limit_h_max 11
_diffrn_reflns_limit_h_min -11
_diffrn_reflns_limit_k_max 11
_diffrn_reflns_limit_k_min -11
_diffrn_reflns_limit_l_max 6
_diffrn_reflns_limit_l_min -6
_diffrn_reflns_number 1572
_diffrn_reflns_theta_full 28.25
_diffrn_reflns_theta_max 28.25
_diffrn_reflns_theta_min 3.25
_exptl_absorpt_coefficient_mu 91.461
_exptl_absorpt_correction_T_max 0.001
_exptl_absorpt_correction_T_min 0.000
_exptl_absorpt_correction_type empirical
_exptl_crystal_density_diffrn 9.713
_exptl_crystal_F_000 922
_exptl_crystal_size_max 0.12
_exptl_crystal_size_mid 0.1
_exptl_crystal_size_min 0.08
_refine_diff_density_max 1.939
_refine_diff_density_min -1.542
_refine_diff_density_rms 0.309
_refine_ls_extinction_coef 0.00153(17)
_refine_ls_extinction_expression Fc^*^=kFc[1+0.001xFc^2^\l^3^/sin(2\q)]^-1/4^
_refine_ls_extinction_method SHELXL
_refine_ls_goodness_of_fit_ref 1.074
_refine_ls_matrix_type full
_refine_ls_number_parameters 14
_refine_ls_number_reflns 146
_refine_ls_number_restraints 0
_refine_ls_restrained_S_all 1.074
_refine_ls_R_factor_all 0.0161
_refine_ls_R_factor_gt 0.0155
_refine_ls_shift/su_max 0.000
_refine_ls_shift/su_mean 0.000
_refine_ls_structure_factor_coef Fsqd
_refine_ls_weighting_details 'calc w=1/[\s^2^(Fo^2^)+(0.0224P)^2^+0.0000P] where P=(Fo^2^+2Fc^2^)/3'
_refine_ls_weighting_scheme calc
_refine_ls_wR_factor_gt 0.0353
_refine_ls_wR_factor_ref 0.0353
_reflns_number_gt 142
_reflns_number_total 146
_reflns_threshold_expression >2\s(I)
_cod_data_source_file ic201999u_si_001_1.cif
_cod_data_source_block K0.55Au2Ga2
_cod_database_code 4328185

loop_
_symmetry_equiv_pos_as_xyz
'x, y, z'
'-x, -y, z'
'-y, x, z'
'y, -x, z'
'-x, y, -z+1/2'
'x, -y, -z+1/2'
'y, x, -z+1/2'
'-y, -x, -z+1/2'
'x+1/2, y+1/2, z+1/2'
'-x+1/2, -y+1/2, z+1/2'
'-y+1/2, x+1/2, z+1/2'
'y+1/2, -x+1/2, z+1/2'
'-x+1/2, y+1/2, -z+1'
'x+1/2, -y+1/2, -z+1'
'y+1/2, x+1/2, -z+1'
'-y+1/2, -x+1/2, -z+1'
'-x, -y, -z'
'x, y, -z'
'y, -x, -z'
'-y, x, -z'
'x, -y, z-1/2'
'-x, y, z-1/2'
'-y, -x, z-1/2'
'y, x, z-1/2'
'-x+1/2, -y+1/2, -z+1/2'
'x+1/2, y+1/2, -z+1/2'
'y+1/2, -x+1/2, -z+1/2'
'-y+1/2, x+1/2, -z+1/2'
'x+1/2, -y+1/2, z'
'-x+1/2, y+1/2, z'
'-y+1/2, -x+1/2, z'
'y+1/2, x+1/2, z'

loop_
_atom_site_label
_atom_site_type_symbol
_atom_site_fract_x
_atom_site_fract_y
_atom_site_fract_z
_atom_site_U_iso_or_equiv
_atom_site_adp_type
_atom_site_occupancy
_atom_site_symmetry_multiplicity
_atom_site_calc_flag
_atom_site_refinement_flags
Au1 Au 0.31672(3) 0.18328(3) 0.0000 0.0087(2) Uani 1 4 d S
Ga2 Ga 0.38918(8) 0.11082(8) -0.5000 0.0076(3) Uani 1 4 d S
K1 K 0.0000 0.0000 0.146(8) 0.09(3) Uani 0.276(11) 4 d SP

loop_
_atom_site_aniso_label
_atom_site_aniso_U_11
_atom_site_aniso_U_22
_atom_site_aniso_U_33
_atom_site_aniso_U_23
_atom_site_aniso_U_13
_atom_site_aniso_U_12
Au1 0.0075(2) 0.0075(2) 0.0112(3) 0.000 0.000 0.00388(12)
Ga2 0.0055(3) 0.0055(3) 0.0118(5) 0.000 0.000 0.0020(4)
K1 0.007(3) 0.007(3) 0.26(9) 0.000 0.000 0.000

loop_
_atom_type_symbol
_atom_type_description
_atom_type_scat_dispersion_real
_atom_type_scat_dispersion_imag
_atom_type_scat_source
K K 0.2009 0.2494 'International Tables Vol C Tables 4.2.6.8 and 6.1.1.4'
Ga Ga 0.2307 1.6083 'International Tables Vol C Tables 4.2.6.8 and 6.1.1.4'
Au Au -2.0133 8.8022 'International Tables Vol C Tables 4.2.6.8 and 6.1.1.4'

loop_
_geom_angle_atom_site_label_1
_geom_angle_atom_site_label_2
_geom_angle_atom_site_label_3
_geom_angle
_geom_angle_site_symmetry_1
_geom_angle_site_symmetry_3
Ga2 Au1 Ga2 110.59(2) 25_554 1_556
Ga2 Au1 Ga2 110.59(2) 25_554 .
Ga2 Au1 Ga2 138.82(5) 1_556 .
Ga2 Au1 Ga2 148.842(19) 25_554 27_554
Ga2 Au1 Ga2 72.48(2) 1_556 27_554
Ga2 Au1 Ga2 72.48(2) . 27_554
Ga2 Au1 Ga2 148.842(19) 25_554 11_545
Ga2 Au1 Ga2 72.48(2) 1_556 11_545
Ga2 Au1 Ga2 72.48(2) . 11_545
Ga2 Au1 Ga2 62.32(4) 27_554 11_545
Ga2 Au1 Au1 55.323(17) 25_554 25
Ga2 Au1 Au1 55.27(3) 1_556 25
Ga2 Au1 Au1 165.92(3) . 25
Ga2 Au1 Au1 119.135(14) 27_554 25
Ga2 Au1 Au1 119.135(14) 11_545 25
Ga2 Au1 Au1 55.323(17) 25_554 25_554
Ga2 Au1 Au1 165.92(3) 1_556 25_554
Ga2 Au1 Au1 55.27(3) . 25_554
Ga2 Au1 Au1 119.135(14) 27_554 25_554
Ga2 Au1 Au1 119.135(14) 11_545 25_554
Au1 Au1 Au1 110.65(3) 25 25_554
Ga2 Au1 K1 75.41(4) 25_554 29
Ga2 Au1 K1 83.7(6) 1_556 29
Ga2 Au1 K1 106.7(6) . 29
Ga2 Au1 K1 74.16(4) 27_554 29
Ga2 Au1 K1 134.76(14) 11_545 29
Au1 Au1 K1 71.5(5) 25 29
Au1 Au1 K1 91.8(5) 25_554 29
Ga2 Au1 K1 75.41(4) 25_554 17
Ga2 Au1 K1 106.7(6) 1_556 17
Ga2 Au1 K1 83.7(6) . 17
Ga2 Au1 K1 134.76(14) 27_554 17
Ga2 Au1 K1 74.16(4) 11_545 17
Au1 Au1 K1 91.8(5) 25 17
Au1 Au1 K1 71.5(5) 25_554 17
K1 Au1 K1 150.81(8) 29 17
Ga2 Au1 K1 75.41(4) 25_554 13_554
Ga2 Au1 K1 106.7(6) 1_556 13_554
Ga2 Au1 K1 83.7(6) . 13_554
Ga2 Au1 K1 74.16(4) 27_554 13_554
Ga2 Au1 K1 134.76(14) 11_545 13_554
Au1 Au1 K1 91.8(5) 25 13_554
Au1 Au1 K1 71.5(5) 25_554 13_554
K1 Au1 K1 24.5(13) 29 13_554
K1 Au1 K1 141.5(8) 17 13_554
Ga2 Au1 K1 75.41(4) 25_554 .
Ga2 Au1 K1 83.7(6) 1_556 .
Ga2 Au1 K1 106.7(6) . .
Ga2 Au1 K1 134.76(14) 27_554 .
Ga2 Au1 K1 74.16(4) 11_545 .
Au1 Au1 K1 71.5(5) 25 .
Au1 Au1 K1 91.8(5) 25_554 .
K1 Au1 K1 141.5(8) 29 .
K1 Au1 K1 24.5(13) 17 .
K1 Au1 K1 150.81(8) 13_554 .
Ga2 Au1 K1 76.82(7) 25_554 25
Ga2 Au1 K1 69.1(5) 1_556 25
Ga2 Au1 K1 121.2(5) . 25
Ga2 Au1 K1 75.70(7) 27_554 25
Ga2 Au1 K1 129.6(2) 11_545 25
Au1 Au1 K1 59.1(4) 25 25
Au1 Au1 K1 104.7(4) 25_554 25
K1 Au1 K1 15.6(12) 29 25
K1 Au1 K1 148.0(6) 17 25
K1 Au1 K1 40.10(12) 13_554 25
K1 Au1 K1 130.55(12) . 25
Au1 Ga2 Au1 69.41(2) 25_554 .
Au1 Ga2 Au1 69.41(2) 25_554 1_554
Au1 Ga2 Au1 138.82(5) . 1_554
Au1 Ga2 Au1 121.158(19) 25_554 27_554
Au1 Ga2 Au1 100.485(7) . 27_554
Au1 Ga2 Au1 100.485(7) 1_554 27_554
Au1 Ga2 Au1 121.158(19) 25_554 11_544
Au1 Ga2 Au1 100.485(7) . 11_544
Au1 Ga2 Au1 100.485(7) 1_554 11_544
Au1 Ga2 Au1 117.68(4) 27_554 11_544
Au1 Ga2 Ga2 180.0 25_554 17_654
Au1 Ga2 Ga2 110.59(2) . 17_654
Au1 Ga2 Ga2 110.59(2) 1_554 17_654
Au1 Ga2 Ga2 58.842(19) 27_554 17_654
Au1 Ga2 Ga2 58.842(19) 11_544 17_654
Au1 Ga2 K1 61.49(7) 25_554 5_554
Au1 Ga2 K1 90.7(6) . 5_554
Au1 Ga2 K1 69.6(6) 1_554 5_554
Au1 Ga2 K1 168.7(6) 27_554 5_554
Au1 Ga2 K1 60.88(7) 11_544 5_554
Ga2 Ga2 K1 118.51(7) 17_654 5_554
Au1 Ga2 K1 61.49(7) 25_554 9_554
Au1 Ga2 K1 69.6(6) . 9_554
Au1 Ga2 K1 90.7(6) 1_554 9_554
Au1 Ga2 K1 60.88(7) 27_554 9_554
Au1 Ga2 K1 168.7(6) 11_544 9_554
Ga2 Ga2 K1 118.51(7) 17_654 9_554
K1 Ga2 K1 122.98(13) 5_554 9_554
Au1 Ga2 K1 61.49(7) 25_554 21
Au1 Ga2 K1 69.6(6) . 21
Au1 Ga2 K1 90.7(6) 1_554 21
Au1 Ga2 K1 168.7(6) 27_554 21
Au1 Ga2 K1 60.88(7) 11_544 21
Ga2 Ga2 K1 118.51(7) 17_654 21
K1 Ga2 K1 22.2(12) 5_554 21
K1 Ga2 K1 118.0(4) 9_554 21
Au1 Ga2 K1 61.49(7) 25_554 25_554
Au1 Ga2 K1 90.7(6) . 25_554
Au1 Ga2 K1 69.6(6) 1_554 25_554
Au1 Ga2 K1 60.88(7) 27_554 25_554
Au1 Ga2 K1 168.7(6) 11_544 25_554
Ga2 Ga2 K1 118.51(7) 17_654 25_554
K1 Ga2 K1 118.0(4) 5_554 25_554
K1 Ga2 K1 22.2(12) 9_554 25_554
K1 Ga2 K1 122.98(13) 21 25_554
Au1 Ga2 K1 63.96(12) 25_554 13_554
Au1 Ga2 K1 56.1(5) . 13_554
Au1 Ga2 K1 104.4(5) 1_554 13_554
Au1 Ga2 K1 63.41(12) 27_554 13_554
Au1 Ga2 K1 154.4(5) 11_544 13_554
Ga2 Ga2 K1 116.04(12) 17_654 13_554
K1 Ga2 K1 123.3(3) 5_554 13_554
K1 Ga2 K1 14.4(11) 9_554 13_554
K1 Ga2 K1 112.54(12) 21 13_554
K1 Ga2 K1 36.64(9) 25_554 13_554
Au1 Ga2 K1 63.96(12) 25_554 1_554
Au1 Ga2 K1 104.4(5) . 1_554
Au1 Ga2 K1 56.1(5) 1_554 1_554
Au1 Ga2 K1 154.4(5) 27_554 1_554
Au1 Ga2 K1 63.41(12) 11_544 1_554
Ga2 Ga2 K1 116.04(12) 17_654 1_554
K1 Ga2 K1 14.4(11) 5_554 1_554
K1 Ga2 K1 123.3(3) 9_554 1_554
K1 Ga2 K1 36.64(9) 21 1_554
K1 Ga2 K1 112.54(12) 25_554 1_554
K1 Ga2 K1 127.9(2) 13_554 1_554
K1 K1 K1 180.000(6) 5 17
K1 K1 K1 180.000(1) 5 21
K1 K1 K1 0.000(1) 17 21
K1 K1 K1 0.000(5) 5 21_556
K1 K1 K1 180.0 17 21_556
K1 K1 K1 180.000(2) 21 21_556
K1 K1 Au1 102.3(6) 5 17
K1 K1 Au1 77.7(7) 17 17
K1 K1 Au1 77.7(6) 21 17
K1 K1 Au1 102.3(7) 21_556 17
K1 K1 Au1 102.3(7) 5 .
K1 K1 Au1 77.7(6) 17 .
K1 K1 Au1 77.7(7) 21 .
K1 K1 Au1 102.3(6) 21_556 .
Au1 K1 Au1 155.5(13) 17 .
K1 K1 Au1 102.3(7) 5 3
K1 K1 Au1 77.7(6) 17 3
K1 K1 Au1 77.7(6) 21 3
K1 K1 Au1 102.3(6) 21_556 3
Au1 K1 Au1 87.4(3) 17 3
Au1 K1 Au1 87.4(3) . 3
K1 K1 Au1 102.3(6) 5 19
K1 K1 Au1 77.7(7) 17 19
K1 K1 Au1 77.7(6) 21 19
K1 K1 Au1 102.3(6) 21_556 19
Au1 K1 Au1 87.4(3) 17 19
Au1 K1 Au1 87.4(3) . 19
Au1 K1 Au1 155.5(13) 3 19
K1 K1 K1 0.000(3) 5 17_556
K1 K1 K1 180.000(2) 17 17_556
K1 K1 K1 180.0 21 17_556
K1 K1 K1 0.000(3) 21_556 17_556
Au1 K1 K1 102.3(6) 17 17_556
Au1 K1 K1 102.3(6) . 17_556
Au1 K1 K1 102.3(6) 3 17_556
Au1 K1 K1 102.3(6) 19 17_556
K1 K1 Ga2 101.1(6) 5 9_445
K1 K1 Ga2 78.9(6) 17 9_445
K1 K1 Ga2 78.9(6) 21 9_445
K1 K1 Ga2 101.1(6) 21_556 9_445
Au1 K1 Ga2 43.10(10) 17 9_445
Au1 K1 Ga2 130.4(6) . 9_445
Au1 K1 Ga2 128.7(5) 3 9_445
Au1 K1 Ga2 44.96(11) 19 9_445
K1 K1 Ga2 101.1(6) 17_556 9_445
K1 K1 Ga2 101.1(6) 5 25_554
K1 K1 Ga2 78.9(6) 17 25_554
K1 K1 Ga2 78.9(6) 21 25_554
K1 K1 Ga2 101.1(6) 21_556 25_554
Au1 K1 Ga2 130.4(6) 17 25_554
Au1 K1 Ga2 43.10(10) . 25_554
Au1 K1 Ga2 44.96(11) 3 25_554
Au1 K1 Ga2 128.7(5) 19 25_554
K1 K1 Ga2 101.1(6) 17_556 25_554
Ga2 K1 Ga2 157.8(12) 9_445 25_554
K1 K1 Ga2 101.1(6) 5 27_454
K1 K1 Ga2 78.9(6) 17 27_454
K1 K1 Ga2 78.9(6) 21 27_454
K1 K1 Ga2 101.1(6) 21_556 27_454
Au1 K1 Ga2 44.96(11) 17 27_454
Au1 K1 Ga2 128.7(5) . 27_454
Au1 K1 Ga2 43.10(10) 3 27_454
Au1 K1 Ga2 130.4(6) 19 27_454
K1 K1 Ga2 101.1(6) 17_556 27_454
Ga2 K1 Ga2 87.9(2) 9_445 27_454
Ga2 K1 Ga2 87.9(2) 25_554 27_454

loop_
_geom_bond_atom_site_label_1
_geom_bond_atom_site_label_2
_geom_bond_distance
_geom_bond_site_symmetry_2
Au1 Ga2 2.5802(13) 25_554
Au1 Ga2 2.5819(10) 1_556
Au1 Ga2 2.5819(10) .
Au1 Ga2 2.6839(10) 27_554
Au1 Ga2 2.6839(10) 11_545
Au1 Au1 2.9390(9) 25
Au1 Au1 2.9390(9) 25_554
Au1 K1 3.318(8) 29
Au1 K1 3.318(8) 17
Au1 K1 3.318(8) 13_554
Au1 K1 3.318(8) .
Au1 K1 3.667(18) 25
Ga2 Au1 2.5802(13) 25_554
Ga2 Au1 2.5819(10) 1_554
Ga2 Au1 2.6839(10) 27_554
Ga2 Au1 2.6839(10) 11_544
Ga2 Ga2 2.777(2) 17_654
Ga2 K1 3.654(8) 5_554
Ga2 K1 3.654(8) 9_554
Ga2 K1 3.654(8) 21
Ga2 K1 3.654(8) 25_554
Ga2 K1 3.974(17) 13_554
Ga2 K1 3.974(17) 1_554
K1 K1 1.01(8) 5
K1 K1 1.41(8) 17
K1 K1 2.4169(9) 21
K1 K1 2.4170(10) 21_556
K1 Au1 3.318(8) 17
K1 Au1 3.318(8) 3
K1 Au1 3.318(8) 19
K1 K1 3.43(8) 17_556
K1 Ga2 3.654(8) 9_445
K1 Ga2 3.654(8) 25_554
K1 Ga2 3.654(8) 27_454
